data_7058821
loop_
_publ_author_name
'Mikhaylov, Maksim A.'
'Mironova, Alina D.'
'Brylev, Konstantin A.'
'Sukhikh, Taisiya S.'
'Eltsov, Ilia V.'
'Stass, Dmitri V.'
'Gushchin, Artem L.'
'Kitamura, Noboru'
'Sokolov, Maxim N.'

_publ_section_title
;
 Functionalization of [Re6Q8(CN)6]4&#x2212; clusters by methylation of
 cyanide ligands
;
_journal_issue 41
_journal_name_full 'New Journal of Chemistry'
_journal_page_first 16338
_journal_paper_doi 10.1039/C9NJ02971K
_journal_volume 43
_journal_year 2019
_chemical_formula_moiety 'C12 H18 N6 Re6 S8, 2(C F3 O3 S), 2(C2 H3 N)'
_chemical_formula_sum 'C18 H24 F6 N8 O6 Re6 S10'
_chemical_formula_weight 2000.25
_space_group_crystal_system orthorhombic
_space_group_IT_number 60
_space_group_name_Hall '-P 2n 2ab'
_space_group_name_H-M_alt 'P b c n'
_symmetry_space_group_name_Hall '-P 2n 2ab'
_symmetry_space_group_name_H-M 'P b c n'
_atom_sites_solution_hydrogens geom
_atom_sites_solution_primary dual
_audit_creation_date 2018-04-18
_audit_creation_method
;
Olex2 1.2
(compiled 2018.04.03 svn.r3497 for OlexSys, GUI svn.r5486)
;
_audit_update_record
;
2018-05-24 deposited with the CCDC.    2019-09-11 downloaded from the CCDC.
;
_cell_angle_alpha 90
_cell_angle_beta 90
_cell_angle_gamma 90
_cell_formula_units_Z 4
_cell_length_a 22.8829(13)
_cell_length_b 11.7447(7)
_cell_length_c 16.8444(9)
_cell_measurement_reflns_used 9920
_cell_measurement_temperature 298
_cell_measurement_theta_max 28.71
_cell_measurement_theta_min 2.49
_cell_volume 4527.0(4)
_computing_molecular_graphics 'Olex2 (Dolomanov et al., 2009)'
_computing_publication_material 'Olex2 (Dolomanov et al., 2009)'
_computing_structure_refinement 'ShelXL (Sheldrick, 2015)'
_computing_structure_solution 'ShelXT (Sheldrick, 2015)'
_diffrn_ambient_temperature 298
_diffrn_measured_fraction_theta_full 0.998
_diffrn_measured_fraction_theta_max 0.998
_diffrn_measurement_device_type 'CCD area detector'
_diffrn_measurement_method 'phi and omega scans'
_diffrn_radiation_monochromator graphite
_diffrn_radiation_type MoK\a
_diffrn_radiation_wavelength 0.71073
_diffrn_reflns_av_R_equivalents 0.0568
_diffrn_reflns_av_unetI/netI 0.0281
_diffrn_reflns_Laue_measured_fraction_full 0.998
_diffrn_reflns_Laue_measured_fraction_max 0.998
_diffrn_reflns_limit_h_max 27
_diffrn_reflns_limit_h_min -27
_diffrn_reflns_limit_k_max 13
_diffrn_reflns_limit_k_min -13
_diffrn_reflns_limit_l_max 20
_diffrn_reflns_limit_l_min -19
_diffrn_reflns_number 48639
_diffrn_reflns_point_group_measured_fraction_full 0.998
_diffrn_reflns_point_group_measured_fraction_max 0.998
_diffrn_reflns_theta_full 25.026
_diffrn_reflns_theta_max 25.026
_diffrn_reflns_theta_min 1.780
_exptl_absorpt_coefficient_mu 16.506
_exptl_absorpt_correction_T_max 0.7458
_exptl_absorpt_correction_T_min 0.2444
_exptl_absorpt_correction_type multi-scan
_exptl_absorpt_process_details
'SADABS-2012/1 (Bruker,2012) was used for absorption correction. wR2(int) was 0.1515 before and 0.0670 after correction. The Ratio of minimum to maximum transmission is 0.3277. The \l/2 correction factor is 0.0015.'
_exptl_crystal_colour orange
_exptl_crystal_colour_primary orange
_exptl_crystal_density_diffrn 2.935
_exptl_crystal_description prism
_exptl_crystal_F_000 3600
_exptl_crystal_size_max 0.35
_exptl_crystal_size_mid 0.13
_exptl_crystal_size_min 0.08
_refine_diff_density_max 2.932
_refine_diff_density_min -2.301
_refine_diff_density_rms 0.359
_refine_ls_extinction_method none
_refine_ls_goodness_of_fit_ref 1.241
_refine_ls_hydrogen_treatment constr
_refine_ls_matrix_type full
_refine_ls_number_parameters 230
_refine_ls_number_reflns 3987
_refine_ls_number_restraints 0
_refine_ls_restrained_S_all 1.241
_refine_ls_R_factor_all 0.0837
_refine_ls_R_factor_gt 0.0678
_refine_ls_shift/su_max 0.000
_refine_ls_shift/su_mean 0.000
_refine_ls_structure_factor_coef Fsqd
_refine_ls_weighting_details 'w=1/[\s^2^(Fo^2^)+(0.0160P)^2^+435.4167P] where P=(Fo^2^+2Fc^2^)/3'
_refine_ls_weighting_scheme calc
_refine_ls_wR_factor_gt 0.1559
_refine_ls_wR_factor_ref 0.1653
_reflns_Friedel_coverage 0.000
_reflns_number_gt 3327
_reflns_number_total 3987
_reflns_threshold_expression 'I > 2\s(I)'
_cod_data_source_file c9nj02971k2.cif
_cod_data_source_block amd411_1
_cod_depositor_comments 'Adding full bibliography for 7058819--7058821.cif.'
_cod_database_code 7058821
_shelx_shelxl_version_number 2014/7
_shelx_space_group_comment
;
The symmetry employed for this shelxl refinement is uniquely defined
by the following loop, which should always be used as a source of
symmetry information in preference to the above space-group names.
They are only intended as comments.
;
_shelx_estimated_absorpt_t_max 0.352
_shelx_estimated_absorpt_t_min 0.069
_olex2_refinement_description
;
1. Fixed Uiso
 At 1.5 times of:
  All C(H,H,H) groups
2.a Free rotating group:
 N1S(C2S,C3S)
2.b Idealised Me refined as rotating group:
 C13(H13A,H13B,H13C), C23(H23A,H23B,H23C), C33(H33A,H33B,H33C), C3S(H3SA,H3SB,
 H3SC)
;
_olex2_submission_special_instructions 'No special instructions were received'

loop_
_space_group_symop_operation_xyz
'x, y, z'
'-x+1/2, -y+1/2, z+1/2'
'-x, y, -z+1/2'
'x+1/2, -y+1/2, -z'
'-x, -y, -z'
'x-1/2, y-1/2, -z-1/2'
'x, -y, z-1/2'
'-x-1/2, y-1/2, z'

loop_
_atom_site_label
_atom_site_type_symbol
_atom_site_fract_x
_atom_site_fract_y
_atom_site_fract_z
_atom_site_U_iso_or_equiv
_atom_site_adp_type
_atom_site_occupancy
_atom_site_site_symmetry_order
_atom_site_calc_flag
_atom_site_refinement_flags_posn
Re1 Re 0.55369(4) 0.96421(8) 0.42242(5) 0.0326(3) Uani 1 1 d .
Re2 Re 0.46698(4) 0.85775(8) 0.48938(5) 0.0333(3) Uani 1 1 d .
Re3 Re 0.54983(4) 0.94438(8) 0.57620(5) 0.0331(3) Uani 1 1 d .
S1 S 0.5660(3) 0.7840(5) 0.4888(4) 0.0379(13) Uani 1 1 d .
S2 S 0.4737(3) 0.8865(5) 0.3471(3) 0.0344(13) Uani 1 1 d .
S3 S 0.4657(3) 0.8490(5) 0.6326(3) 0.0368(13) Uani 1 1 d .
S4 S 0.3730(3) 0.9515(5) 0.4910(4) 0.0383(13) Uani 1 1 d .
N12 N 0.6472(9) 0.8926(18) 0.2856(13) 0.044(5) Uani 1 1 d .
N22 N 0.4089(13) 0.6108(19) 0.4626(15) 0.064(7) Uani 1 1 d .
N32 N 0.6342(11) 0.8444(19) 0.7116(15) 0.053(6) Uani 1 1 d .
C11 C 0.6144(9) 0.929(2) 0.3338(13) 0.033(5) Uani 1 1 d .
C13 C 0.6857(15) 0.858(3) 0.2255(18) 0.069(9) Uani 1 1 d .
H13A H 0.6690 0.8757 0.1746 0.103 Uiso 1 1 calc GR
H13B H 0.6923 0.7777 0.2293 0.103 Uiso 1 1 calc GR
H13C H 0.7222 0.8978 0.2312 0.103 Uiso 1 1 calc GR
C21 C 0.4283(14) 0.694(2) 0.4727(15) 0.054(7) Uani 1 1 d .
C23 C 0.384(2) 0.499(3) 0.446(3) 0.112(16) Uani 1 1 d .
H23A H 0.3539 0.5065 0.4058 0.167 Uiso 1 1 calc GR
H23B H 0.3667 0.4682 0.4932 0.167 Uiso 1 1 calc GR
H23C H 0.4137 0.4487 0.4267 0.167 Uiso 1 1 calc GR
C31 C 0.6084(12) 0.881(3) 0.6650(14) 0.047(7) Uani 1 1 d .
C33 C 0.6762(16) 0.805(3) 0.770(2) 0.077(10) Uani 1 1 d .
H33A H 0.6837 0.7253 0.7618 0.115 Uiso 1 1 calc GR
H33B H 0.6606 0.8162 0.8223 0.115 Uiso 1 1 calc GR
H33C H 0.7119 0.8469 0.7644 0.115 Uiso 1 1 calc GR
S41 S 0.6619(5) 0.5377(9) 0.3173(7) 0.088(3) Uani 1 1 d .
F46 F 0.5536(18) 0.542(5) 0.354(3) 0.25(3) Uani 1 1 d .
F47 F 0.5693(16) 0.449(3) 0.257(2) 0.166(14) Uani 1 1 d .
F48 F 0.5719(17) 0.628(3) 0.251(3) 0.192(18) Uani 1 1 d .
O42 O 0.670(3) 0.438(4) 0.365(3) 0.23(3) Uani 1 1 d .
O43 O 0.6872(16) 0.535(4) 0.247(3) 0.159(17) Uani 1 1 d .
O44 O 0.6702(17) 0.644(3) 0.359(3) 0.166(17) Uani 1 1 d .
C45 C 0.590(3) 0.531(6) 0.297(4) 0.13(2) Uani 1 1 d .
N1S N 0.729(2) 0.697(4) 0.591(3) 0.19(2) Uiso 1 1 d .
C2S C 0.7358(13) 0.750(3) 0.535(3) 0.129(18) Uiso 1 1 d G
C3S C 0.744(2) 0.817(5) 0.463(3) 0.16(2) Uiso 1 1 d G
H3SA H 0.7688 0.7754 0.4273 0.243 Uiso 1 1 calc GR
H3SB H 0.7624 0.8879 0.4766 0.243 Uiso 1 1 calc GR
H3SC H 0.7071 0.8307 0.4389 0.243 Uiso 1 1 calc GR

loop_
_atom_site_aniso_label
_atom_site_aniso_U_11
_atom_site_aniso_U_22
_atom_site_aniso_U_33
_atom_site_aniso_U_23
_atom_site_aniso_U_13
_atom_site_aniso_U_12
Re1 0.0376(5) 0.0307(5) 0.0296(5) -0.0002(4) 0.0044(4) 0.0053(4)
Re2 0.0417(5) 0.0263(5) 0.0319(5) 0.0001(4) 0.0022(4) 0.0022(4)
Re3 0.0378(5) 0.0314(5) 0.0302(5) 0.0018(4) 0.0003(4) 0.0069(4)
S1 0.046(3) 0.031(3) 0.037(3) 0.001(3) -0.003(3) 0.007(3)
S2 0.037(3) 0.031(3) 0.036(3) 0.004(2) 0.000(2) 0.002(2)
S3 0.045(3) 0.030(3) 0.036(3) 0.000(2) 0.006(3) 0.000(3)
S4 0.040(3) 0.036(3) 0.039(3) -0.002(3) 0.007(3) 0.003(3)
N12 0.039(12) 0.043(12) 0.050(13) 0.007(10) 0.008(10) 0.002(10)
N22 0.11(2) 0.026(12) 0.061(16) 0.006(11) -0.008(15) -0.015(13)
N32 0.068(16) 0.038(13) 0.054(14) -0.001(11) -0.013(13) -0.001(11)
C11 0.022(11) 0.051(14) 0.027(11) -0.004(10) -0.007(9) 0.021(10)
C13 0.07(2) 0.07(2) 0.06(2) -0.013(17) 0.022(17) 0.012(18)
C21 0.09(2) 0.038(16) 0.037(14) 0.009(12) 0.024(14) -0.001(15)
C23 0.18(5) 0.06(2) 0.09(3) -0.01(2) 0.01(3) -0.04(3)
C31 0.053(16) 0.069(19) 0.020(12) -0.006(12) 0.013(11) 0.019(15)
C33 0.08(2) 0.08(2) 0.07(2) -0.002(19) -0.022(19) 0.03(2)
S41 0.094(7) 0.076(7) 0.093(8) -0.007(6) -0.009(6) 0.018(6)
F46 0.15(3) 0.42(8) 0.18(4) -0.05(5) 0.07(3) -0.04(4)
F47 0.16(3) 0.14(3) 0.19(3) -0.02(3) -0.02(3) -0.05(2)
F48 0.16(3) 0.17(3) 0.25(5) 0.02(3) -0.05(3) 0.05(3)
O42 0.33(7) 0.16(4) 0.18(4) -0.01(3) -0.12(5) 0.11(4)
O43 0.12(3) 0.20(5) 0.15(3) -0.06(3) 0.03(3) -0.01(3)
O44 0.15(3) 0.15(4) 0.20(4) -0.07(3) -0.03(3) -0.04(3)
C45 0.12(4) 0.15(6) 0.12(4) -0.05(4) 0.01(4) 0.01(4)

loop_
_atom_type_symbol
_atom_type_description
_atom_type_scat_dispersion_real
_atom_type_scat_dispersion_imag
_atom_type_scat_source
C C 0.0033 0.0016 'International Tables Vol C Tables 4.2.6.8 and 6.1.1.4'
H H 0.0000 0.0000 'International Tables Vol C Tables 4.2.6.8 and 6.1.1.4'
F F 0.0171 0.0103 'International Tables Vol C Tables 4.2.6.8 and 6.1.1.4'
N N 0.0061 0.0033 'International Tables Vol C Tables 4.2.6.8 and 6.1.1.4'
O O 0.0106 0.0060 'International Tables Vol C Tables 4.2.6.8 and 6.1.1.4'
Re Re -1.0185 7.2310 'International Tables Vol C Tables 4.2.6.8 and 6.1.1.4'
S S 0.1246 0.1234 'International Tables Vol C Tables 4.2.6.8 and 6.1.1.4'

loop_
_geom_angle_atom_site_label_1
_geom_angle_atom_site_label_2
_geom_angle_atom_site_label_3
_geom_angle
_geom_angle_site_symmetry_1
_geom_angle_site_symmetry_3
Re2 Re1 Re2 90.00(4) . 5_676
Re3 Re1 Re2 59.91(3) . 5_676
Re3 Re1 Re2 59.92(4) 5_676 5_676
Re3 Re1 Re2 60.00(3) 5_676 .
Re3 Re1 Re2 59.98(4) . .
Re3 Re1 Re3 89.83(4) 5_676 .
S1 Re1 Re2 117.46(15) . 5_676
S1 Re1 Re2 57.71(15) . .
S1 Re1 Re3 57.57(15) . .
S1 Re1 Re3 117.67(15) . 5_676
S1 Re1 S3 173.8(2) . 5_676
S1 Re1 S4 90.0(2) . 5_676
S2 Re1 Re2 57.77(14) . .
S2 Re1 Re2 117.80(15) . 5_676
S2 Re1 Re3 57.90(14) . 5_676
S2 Re1 Re3 117.72(14) . .
S2 Re1 S1 90.0(2) . .
S2 Re1 S3 90.1(2) . 5_676
S2 Re1 S4 174.0(2) . 5_676
S3 Re1 Re2 57.23(14) 5_676 5_676
S3 Re1 Re2 117.45(15) 5_676 .
S3 Re1 Re3 117.11(14) 5_676 .
S3 Re1 Re3 57.49(15) 5_676 5_676
S3 Re1 S4 89.3(2) 5_676 5_676
S4 Re1 Re2 117.48(15) 5_676 .
S4 Re1 Re2 57.15(14) 5_676 5_676
S4 Re1 Re3 117.04(14) 5_676 5_676
S4 Re1 Re3 57.55(14) 5_676 .
C11 Re1 Re2 133.7(7) . 5_676
C11 Re1 Re2 136.3(7) . .
C11 Re1 Re3 135.9(5) . .
C11 Re1 Re3 134.2(6) . 5_676
C11 Re1 S1 94.5(7) . .
C11 Re1 S2 93.0(6) . .
C11 Re1 S3 91.7(7) . 5_676
C11 Re1 S4 93.0(6) . 5_676
Re1 Re2 Re1 90.00(4) . 5_676
Re3 Re2 Re1 59.93(3) 5_676 5_676
Re3 Re2 Re1 60.01(4) . .
Re3 Re2 Re1 59.97(3) 5_676 .
Re3 Re2 Re1 59.90(3) . 5_676
Re3 Re2 Re3 89.83(4) . 5_676
S1 Re2 Re1 57.17(15) . .
S1 Re2 Re1 117.28(15) . 5_676
S1 Re2 Re3 57.42(14) . .
S1 Re2 Re3 117.10(15) . 5_676
S1 Re2 S2 89.2(2) . .
S2 Re2 Re1 57.06(14) . .
S2 Re2 Re1 117.57(14) . 5_676
S2 Re2 Re3 117.04(15) . .
S2 Re2 Re3 57.68(14) . 5_676
S3 Re2 Re1 57.52(14) . 5_676
S3 Re2 Re1 117.55(16) . .
S3 Re2 Re3 117.42(15) . 5_676
S3 Re2 Re3 57.57(15) . .
S3 Re2 S1 90.0(2) . .
S3 Re2 S2 173.7(2) . .
S3 Re2 S4 89.8(2) . .
S4 Re2 Re1 117.69(15) . .
S4 Re2 Re1 57.77(15) . 5_676
S4 Re2 Re3 57.74(15) . 5_676
S4 Re2 Re3 117.63(15) . .
S4 Re2 S1 173.8(2) . .
S4 Re2 S2 90.3(2) . .
C21 Re2 Re1 136.2(7) . 5_676
C21 Re2 Re1 133.8(7) . .
C21 Re2 Re3 136.7(8) . .
C21 Re2 Re3 133.4(8) . 5_676
C21 Re2 S1 93.7(9) . .
C21 Re2 S2 91.3(7) . .
C21 Re2 S3 95.0(7) . .
C21 Re2 S4 92.5(9) . .
Re1 Re3 Re1 90.17(4) 5_676 .
Re1 Re3 Re2 60.03(4) 5_676 5_676
Re1 Re3 Re2 60.18(4) 5_676 .
Re2 Re3 Re1 60.01(4) . .
Re2 Re3 Re1 60.16(3) 5_676 .
Re2 Re3 Re2 90.17(4) . 5_676
S1 Re3 Re1 57.23(14) . .
S1 Re3 Re1 117.76(15) . 5_676
S1 Re3 Re2 57.62(15) . .
S1 Re3 Re2 117.37(14) . 5_676
S1 Re3 S2 173.7(2) . 5_676
S1 Re3 S3 90.0(2) . .
S1 Re3 S4 89.8(2) . 5_676
S2 Re3 Re1 117.63(14) 5_676 .
S2 Re3 Re1 57.03(14) 5_676 5_676
S2 Re3 Re2 117.19(15) 5_676 .
S2 Re3 Re2 57.52(14) 5_676 5_676
S3 Re3 Re1 117.34(15) . .
S3 Re3 Re1 57.56(15) . 5_676
S3 Re3 Re2 117.55(15) . 5_676
S3 Re3 Re2 57.35(14) . .
S3 Re3 S2 89.6(2) . 5_676
S3 Re3 S4 173.8(2) . 5_676
S4 Re3 Re1 117.30(15) 5_676 5_676
S4 Re3 Re1 57.72(15) 5_676 .
S4 Re3 Re2 57.29(15) 5_676 5_676
S4 Re3 Re2 117.69(15) 5_676 .
S4 Re3 S2 89.9(2) 5_676 5_676
C31 Re3 Re1 134.8(6) . .
C31 Re3 Re1 135.0(6) . 5_676
C31 Re3 Re2 134.4(8) . 5_676
C31 Re3 Re2 135.4(8) . .
C31 Re3 S1 93.3(7) . .
C31 Re3 S2 93.0(7) . 5_676
C31 Re3 S3 93.5(8) . .
C31 Re3 S4 92.7(8) . 5_676
Re1 S1 Re2 65.12(15) . .
Re1 S1 Re3 65.20(15) . .
Re3 S1 Re2 64.95(15) . .
Re1 S2 Re2 65.17(15) . .
Re1 S2 Re3 65.06(15) . 5_676
Re2 S2 Re3 64.80(15) . 5_676
Re2 S3 Re1 65.25(15) . 5_676
Re2 S3 Re3 65.08(15) . .
Re3 S3 Re1 64.94(15) . 5_676
Re2 S4 Re1 65.09(16) . 5_676
Re2 S4 Re3 64.96(15) . 5_676
Re3 S4 Re1 64.74(16) 5_676 5_676
C11 N12 C13 176(3) . .
C21 N22 C23 178(3) . .
C31 N32 C33 172(3) . .
N12 C11 Re1 171(2) . .
N22 C21 Re2 179(3) . .
N32 C31 Re3 175(3) . .
O42 S41 O44 114(3) . .
O42 S41 C45 101(4) . .
O43 S41 O42 116(3) . .
O43 S41 O44 114(3) . .
O43 S41 C45 104(3) . .
O44 S41 C45 106(3) . .
F46 C45 S41 118(5) . .
F46 C45 F48 98(5) . .
F47 C45 S41 121(4) . .
F47 C45 F46 103(6) . .
F47 C45 F48 102(5) . .
F48 C45 S41 111(5) . .
N1S C2S C3S 179.03(19) . .

loop_
_geom_bond_atom_site_label_1
_geom_bond_atom_site_label_2
_geom_bond_distance
_geom_bond_site_symmetry_2
Re1 Re2 2.6084(12) 5_676
Re1 Re2 2.6024(13) .
Re1 Re3 2.6008(12) 5_676
Re1 Re3 2.6023(12) .
Re1 S1 2.410(6) .
Re1 S2 2.406(6) .
Re1 S3 2.423(6) 5_676
Re1 S4 2.433(6) 5_676
Re1 C11 2.08(2) .
Re2 Re1 2.6084(12) 5_676
Re2 Re3 2.6016(13) 5_676
Re2 Re3 2.6015(13) .
Re2 S1 2.425(6) .
Re2 S2 2.426(6) .
Re2 S3 2.415(6) .
Re2 S4 2.416(6) .
Re2 C21 2.13(3) .
Re3 Re1 2.6008(12) 5_676
Re3 Re2 2.6016(13) 5_676
Re3 S1 2.420(6) .
Re3 S2 2.430(6) 5_676
Re3 S3 2.421(6) .
Re3 S4 2.428(6) 5_676
Re3 C31 2.14(3) .
S2 Re3 2.430(6) 5_676
S3 Re1 2.423(6) 5_676
S4 Re1 2.433(6) 5_676
S4 Re3 2.428(6) 5_676
N12 C11 1.19(3) .
N12 C13 1.40(3) .
N22 C21 1.09(3) .
N22 C23 1.46(4) .
N32 C31 1.07(3) .
N32 C33 1.45(4) .
S41 O42 1.44(4) .
S41 O43 1.33(4) .
S41 O44 1.44(4) .
S41 C45 1.68(6) .
F46 C45 1.28(6) .
F47 C45 1.27(6) .
F48 C45 1.43(7) .
N1S C2S 1.1371 .
C2S C3S 1.4560 .
